data_4126972
loop_
_publ_author_name
'Arikawa, Yasuhiro'
'Otsubo, Yuji'
'Fujino, Hiroki'
'Horiuchi, Shinnosuke'
'Sakuda, Eri'
'Umakoshi, Keisuke'

_publ_section_title
;
 Nitrite Reduction Cycle on a Dinuclear Ruthenium Complex Producing
 Ammonia.
;
_journal_name_full 'Journal of the American Chemical Society'
_journal_paper_doi 10.1021/jacs.7b12020
_journal_year 2018
_chemical_formula_moiety 'C21 H23 B2 Cl N15 O2 Ru2, C2 N H3'
_chemical_formula_sum 'C23 H26 B2 Cl N16 O2 Ru2'
_chemical_formula_weight 817.78
_space_group_crystal_system monoclinic
_space_group_IT_number 14
_space_group_name_Hall '-P 2ybc'
_space_group_name_H-M_alt 'P 1 21/c 1'
_symmetry_space_group_name_Hall '-P 2ybc'
_symmetry_space_group_name_H-M 'P 1 21/c 1'
_atom_sites_solution_hydrogens geom
_atom_sites_solution_primary direct
_atom_sites_solution_secondary difmap
_cell_angle_alpha 90.0000
_cell_angle_beta 108.822(4)
_cell_angle_gamma 90.0000
_cell_formula_units_Z 4
_cell_length_a 13.229(4)
_cell_length_b 15.391(4)
_cell_length_c 15.919(5)
_cell_measurement_reflns_used 6208
_cell_measurement_temperature 93
_cell_measurement_theta_max 27.50
_cell_measurement_theta_min 2.10
_cell_volume 3067.9(16)
_computing_cell_refinement 'CrystalClear-SM Expert 2.0 r16'
_computing_data_collection 'CrystalClear-SM Expert 2.0 r16 (Rigaku, 2014)'
_computing_data_reduction 'CrystalClear-SM Expert 2.0 r16'
_computing_molecular_graphics 'CrystalStructure 4.2.4'
_computing_publication_material 'CrystalStructure 4.2.4 (Rigaku, 2016)'
_computing_structure_refinement 'SHELXL Version 2014/7 (Sheldrick, 2008)'
_computing_structure_solution 'Il Milione (Burla, et al., 2007)'
_diffrn_ambient_temperature 93
_diffrn_detector_area_resol_mean 7.111
_diffrn_measured_fraction_theta_full 1.000
_diffrn_measured_fraction_theta_max 0.999
_diffrn_measurement_device_type 'Rigaku Saturn724+'
_diffrn_measurement_method \w
_diffrn_radiation_type 'Mo K\a'
_diffrn_radiation_wavelength 0.71075
_diffrn_reflns_av_R_equivalents 0.1059
_diffrn_reflns_Laue_measured_fraction_full 1.000
_diffrn_reflns_Laue_measured_fraction_max 0.999
_diffrn_reflns_limit_h_max 17
_diffrn_reflns_limit_h_min -17
_diffrn_reflns_limit_k_max 19
_diffrn_reflns_limit_k_min -19
_diffrn_reflns_limit_l_max 20
_diffrn_reflns_limit_l_min -18
_diffrn_reflns_number 25138
_diffrn_reflns_point_group_measured_fraction_full 1.000
_diffrn_reflns_point_group_measured_fraction_max 0.999
_diffrn_reflns_theta_full 25.242
_diffrn_reflns_theta_max 27.502
_diffrn_reflns_theta_min 1.891
_diffrn_standards_number 0
_exptl_absorpt_coefficient_mu 1.126
_exptl_absorpt_correction_T_max 0.989
_exptl_absorpt_correction_T_min 0.892
_exptl_absorpt_correction_type multi-scan
_exptl_absorpt_process_details 'REQAB (Rigaku, 1998)'
_exptl_crystal_colour red
_exptl_crystal_density_diffrn 1.770
_exptl_crystal_density_method 'not measured'
_exptl_crystal_description prism
_exptl_crystal_F_000 1628.00
_exptl_crystal_size_max 0.100
_exptl_crystal_size_mid 0.050
_exptl_crystal_size_min 0.010
_refine_diff_density_max 1.48
_refine_diff_density_min -0.89
_refine_ls_extinction_method none
_refine_ls_goodness_of_fit_ref 1.113
_refine_ls_hydrogen_treatment constr
_refine_ls_number_parameters 405
_refine_ls_number_reflns 7037
_refine_ls_number_restraints 24
_refine_ls_R_factor_all 0.1355
_refine_ls_R_factor_gt 0.0812
_refine_ls_shift/su_max 0.000
_refine_ls_structure_factor_coef Fsqd
_refine_ls_weighting_details 'w = 1/[\s^2^(Fo^2^)+(0.0105P)^2^+12.2734P] where P=(Fo^2^+2Fc^2^)/3'
_refine_ls_weighting_scheme calc
_refine_ls_wR_factor_gt 0.0993
_refine_ls_wR_factor_ref 0.1186
_reflns_Friedel_coverage 0.000
_reflns_number_gt 4496
_reflns_number_total 7037
_reflns_threshold_expression F^2^>2.0\s(F^2^)
_cod_data_source_file ja7b12020_si_002.cif
_cod_data_source_block 1736a
_cod_database_code 4126972

loop_
_space_group_symop_id
_space_group_symop_operation_xyz
1 +X,+Y,+Z
2 -X,1/2+Y,1/2-Z
3 -X,-Y,-Z
4 +X,-1/2-Y,-1/2+Z

loop_
_atom_site_label
_atom_site_type_symbol
_atom_site_fract_x
_atom_site_fract_y
_atom_site_fract_z
_atom_site_U_iso_or_equiv
_atom_site_adp_type
_atom_site_occupancy
_atom_site_site_symmetry_order
_atom_site_calc_flag
_atom_site_refinement_flags_posn
_atom_site_refinement_flags_adp
_atom_site_refinement_flags_occupancy
Ru1 Ru 0.60478(5) 0.13602(4) 0.83540(4) 0.01720(16) Uani 1 1 d . . .
Ru2 Ru 0.36043(5) 0.13552(4) 0.67552(4) 0.01571(15) Uani 1 1 d . . .
Cl1 Cl 0.53851(16) 0.16782(12) 0.67919(13) 0.0252(5) Uani 1 1 d . . .
O1A O 0.5336(5) -0.0373(4) 0.8522(4) 0.0278(16) Uiso 0.85 1 d . . P
O1B O 0.392(3) -0.041(2) 0.745(3) 0.038(10) Uiso 0.15 1 d . . P
O2A O 0.4182(4) 0.0329(3) 0.7545(3) 0.0215(12) Uiso 0.85 1 d . . P
O2B O 0.5096(5) 0.0330(4) 0.8116(4) 0.0181(14) Uiso 0.15 1 d . . P
N1A N 0.5096(5) 0.0330(4) 0.8116(4) 0.0181(14) Uiso 0.85 1 d . . P
N1B N 0.4182(4) 0.0329(3) 0.7545(3) 0.0215(12) Uiso 0.15 1 d . . P
N2 N 0.6592(5) 0.1121(4) 0.9682(4) 0.0186(14) Uani 1 1 d . . .
N3 N 0.7667(5) 0.1149(4) 1.0131(4) 0.0209(15) Uani 1 1 d . . .
N4 N 0.7063(5) 0.2415(4) 0.8607(4) 0.0250(16) Uani 1 1 d . . .
N5 N 0.8076(5) 0.2299(4) 0.9175(4) 0.0274(17) Uani 1 1 d . . .
N6 N 0.7315(4) 0.0602(4) 0.8280(4) 0.0156(13) Uani 1 1 d . . .
N7 N 0.8298(5) 0.0729(4) 0.8878(4) 0.0200(15) Uani 1 1 d . . .
N8 N 0.2096(5) 0.1052(4) 0.6745(4) 0.0173(14) Uani 1 1 d . . .
N9 N 0.1292(5) 0.0999(4) 0.5948(4) 0.0196(14) Uani 1 1 d . U .
N10 N 0.2918(5) 0.2316(4) 0.5879(4) 0.0215(15) Uani 1 1 d . . .
N11 N 0.2004(5) 0.2146(4) 0.5191(4) 0.0202(14) Uani 1 1 d . U .
N12 N 0.3341(4) 0.0544(4) 0.5672(4) 0.0146(13) Uani 1 1 d . . .
N13 N 0.2384(5) 0.0581(4) 0.5010(4) 0.0153(13) Uani 1 1 d . U .
N14 N 0.4845(5) 0.2128(4) 0.8468(4) 0.0186(14) Uani 1 1 d . . .
N15 N 0.3857(5) 0.2125(4) 0.7826(4) 0.0164(14) Uani 1 1 d . . .
N16 N 1.0148(6) 0.2887(4) 0.7551(5) 0.040(2) Uani 1 1 d . . .
C1 C 0.6104(6) 0.0897(5) 1.0264(5) 0.0240(18) Uani 1 1 d . . .
H1 H 0.5356 0.0828 1.0133 0.029 Uiso 1 1 calc R U .
C2 C 0.6876(7) 0.0782(5) 1.1098(5) 0.029(2) Uani 1 1 d . . .
H2 H 0.6756 0.0624 1.1635 0.034 Uiso 1 1 calc R U .
C3 C 0.7834(7) 0.0944(5) 1.0981(5) 0.028(2) Uani 1 1 d . . .
H3 H 0.8511 0.0916 1.1431 0.034 Uiso 1 1 calc R U .
C4 C 0.6981(7) 0.3241(5) 0.8341(5) 0.028(2) Uani 1 1 d . . .
H4 H 0.6352 0.3502 0.7954 0.034 Uiso 1 1 calc R U .
C5 C 0.7955(7) 0.3667(6) 0.8713(6) 0.039(2) Uani 1 1 d . . .
H5 H 0.8120 0.4254 0.8627 0.046 Uiso 1 1 calc R U .
C6 C 0.8617(7) 0.3058(6) 0.9228(6) 0.039(3) Uani 1 1 d . . .
H6 H 0.9343 0.3149 0.9570 0.047 Uiso 1 1 calc R U .
C7 C 0.7394(6) -0.0068(4) 0.7752(5) 0.0159(16) Uani 1 1 d . . .
H7 H 0.6820 -0.0297 0.7276 0.019 Uiso 1 1 calc R U .
C8 C 0.8444(6) -0.0372(5) 0.8014(5) 0.0209(17) Uani 1 1 d . . .
H8 H 0.8725 -0.0833 0.7759 0.025 Uiso 1 1 calc R U .
C9 C 0.8985(6) 0.0146(5) 0.8723(5) 0.0254(19) Uani 1 1 d . . .
H9 H 0.9724 0.0100 0.9052 0.030 Uiso 1 1 calc R U .
C10 C 0.1691(6) 0.0816(5) 0.7373(5) 0.0188(17) Uani 1 1 d . . .
H10 H 0.2081 0.0801 0.7989 0.023 Uiso 1 1 calc R U .
C11 C 0.0624(6) 0.0595(5) 0.7006(5) 0.0229(18) Uani 1 1 d . . .
H11 H 0.0154 0.0401 0.7310 0.027 Uiso 1 1 calc R U .
C12 C 0.0387(6) 0.0718(5) 0.6096(5) 0.0241(19) Uani 1 1 d . . .
H12 H -0.0286 0.0622 0.5657 0.029 Uiso 1 1 calc R U .
C13 C 0.3170(7) 0.3148(5) 0.5809(6) 0.028(2) Uani 1 1 d . . .
H13 H 0.3767 0.3442 0.6202 0.033 Uiso 1 1 calc R U .
C14 C 0.2412(7) 0.3520(5) 0.5060(5) 0.035(2) Uani 1 1 d . . .
H14 H 0.2397 0.4101 0.4854 0.042 Uiso 1 1 calc R U .
C15 C 0.1700(6) 0.2869(5) 0.4691(5) 0.0256(19) Uani 1 1 d . . .
H15 H 0.1096 0.2917 0.4171 0.031 Uiso 1 1 calc R U .
C16 C 0.3930(6) -0.0065(4) 0.5449(5) 0.0152(16) Uani 1 1 d . . .
H16 H 0.4633 -0.0227 0.5798 0.018 Uiso 1 1 calc R U .
C17 C 0.3364(6) -0.0423(5) 0.4638(5) 0.0196(17) Uani 1 1 d . . .
H17 H 0.3591 -0.0869 0.4326 0.024 Uiso 1 1 calc R U .
C18 C 0.2400(6) 0.0006(5) 0.4381(5) 0.0194(17) Uani 1 1 d . . .
H18 H 0.1834 -0.0089 0.3842 0.023 Uiso 1 1 calc R U .
C19 C 0.4796(6) 0.2675(5) 0.9112(5) 0.0241(19) Uani 1 1 d . . .
H19 H 0.5366 0.2794 0.9641 0.029 Uiso 1 1 calc R U .
C20 C 0.3783(6) 0.3039(5) 0.8884(5) 0.0241(19) Uani 1 1 d . . .
H20 H 0.3530 0.3450 0.9215 0.029 Uiso 1 1 calc R U .
C21 C 0.3227(6) 0.2679(4) 0.8083(5) 0.0208(18) Uani 1 1 d . . .
H21 H 0.2503 0.2803 0.7757 0.025 Uiso 1 1 calc R U .
C22 C 0.9375(8) 0.2510(5) 0.7297(6) 0.033(2) Uani 1 1 d . . .
C23 C 0.8370(7) 0.2041(5) 0.6967(6) 0.044(3) Uani 1 1 d . . .
H23A H 0.8195 0.1944 0.6328 0.052 Uiso 1 1 calc R U .
H23B H 0.7802 0.2382 0.7080 0.052 Uiso 1 1 calc R U .
H23C H 0.8437 0.1480 0.7272 0.052 Uiso 1 1 calc R U .
B1 B 0.8439(7) 0.1413(7) 0.9616(7) 0.035(3) Uani 1 1 d . . .
H1A H 0.9195 0.1436 1.0019 0.042 Uiso 1 1 calc R U .
B2 B 0.1547(8) 0.1238(6) 0.5097(6) 0.024(2) Uani 1 1 d . U .
H2A H 0.0886 0.1202 0.4568 0.029 Uiso 1 1 calc R U .

loop_
_atom_site_aniso_label
_atom_site_aniso_U_11
_atom_site_aniso_U_22
_atom_site_aniso_U_33
_atom_site_aniso_U_23
_atom_site_aniso_U_13
_atom_site_aniso_U_12
Ru1 0.0172(3) 0.0177(3) 0.0191(3) -0.0029(3) 0.0091(3) -0.0017(3)
Ru2 0.0183(3) 0.0147(3) 0.0173(3) 0.0014(3) 0.0100(3) 0.0017(3)
Cl1 0.0319(11) 0.0233(10) 0.0285(11) 0.0000(9) 0.0210(9) -0.0016(9)
N2 0.014(3) 0.018(3) 0.025(4) -0.006(3) 0.007(3) 0.000(3)
N3 0.013(3) 0.034(4) 0.014(3) -0.005(3) 0.003(3) -0.004(3)
N4 0.020(4) 0.030(4) 0.027(4) -0.002(3) 0.010(3) 0.003(3)
N5 0.032(4) 0.023(4) 0.032(4) -0.015(3) 0.016(3) -0.008(3)
N6 0.010(3) 0.014(3) 0.023(4) 0.000(3) 0.005(3) 0.001(3)
N7 0.009(3) 0.035(4) 0.018(4) 0.001(3) 0.006(3) 0.010(3)
N8 0.023(4) 0.015(3) 0.019(3) 0.002(3) 0.015(3) 0.002(3)
N9 0.015(3) 0.032(4) 0.015(3) 0.006(3) 0.009(3) 0.006(3)
N10 0.026(4) 0.021(4) 0.020(4) 0.001(3) 0.011(3) 0.006(3)
N11 0.021(4) 0.022(3) 0.019(4) 0.010(3) 0.008(3) 0.009(3)
N12 0.009(3) 0.021(3) 0.014(3) 0.001(3) 0.004(3) 0.000(3)
N13 0.014(3) 0.021(3) 0.009(3) 0.006(3) 0.000(2) 0.004(3)
N14 0.022(4) 0.015(3) 0.023(4) -0.002(3) 0.014(3) -0.005(3)
N15 0.017(3) 0.015(3) 0.018(3) 0.003(3) 0.006(3) 0.002(3)
N16 0.040(5) 0.033(4) 0.042(5) 0.003(4) 0.006(4) -0.003(4)
C1 0.021(4) 0.025(4) 0.027(5) -0.004(4) 0.009(4) 0.000(4)
C2 0.038(5) 0.030(5) 0.019(4) 0.004(4) 0.012(4) 0.007(4)
C3 0.028(5) 0.036(5) 0.016(4) -0.010(4) -0.001(3) 0.001(4)
C4 0.046(6) 0.013(4) 0.036(5) -0.007(4) 0.028(5) -0.005(4)
C5 0.046(6) 0.022(5) 0.061(7) -0.012(5) 0.035(5) -0.009(5)
C6 0.037(6) 0.048(6) 0.042(6) -0.032(5) 0.026(5) -0.025(5)
C7 0.020(4) 0.021(4) 0.008(4) 0.004(3) 0.005(3) 0.003(3)
C8 0.020(4) 0.017(4) 0.026(5) 0.000(4) 0.009(4) 0.001(3)
C9 0.015(4) 0.037(5) 0.025(5) 0.009(4) 0.008(4) 0.003(4)
C10 0.017(4) 0.026(4) 0.015(4) 0.003(3) 0.008(3) 0.004(3)
C11 0.021(4) 0.020(4) 0.034(5) 0.005(4) 0.019(4) 0.003(4)
C12 0.014(4) 0.030(5) 0.036(5) -0.001(4) 0.018(4) 0.002(4)
C13 0.037(5) 0.015(4) 0.038(5) -0.002(4) 0.022(4) 0.002(4)
C14 0.056(6) 0.022(5) 0.033(5) 0.012(4) 0.022(5) 0.016(5)
C15 0.029(5) 0.024(4) 0.027(5) 0.007(4) 0.013(4) 0.008(4)
C16 0.015(4) 0.018(4) 0.014(4) 0.005(3) 0.007(3) 0.008(3)
C17 0.024(4) 0.021(4) 0.017(4) -0.002(3) 0.011(3) 0.002(4)
C18 0.018(4) 0.019(4) 0.020(4) 0.005(3) 0.005(3) -0.002(3)
C19 0.037(5) 0.021(4) 0.016(4) -0.008(3) 0.010(4) 0.001(4)
C20 0.028(5) 0.012(4) 0.037(5) -0.002(4) 0.017(4) 0.000(4)
C21 0.026(4) 0.017(4) 0.027(5) 0.000(4) 0.019(4) 0.004(3)
C22 0.050(6) 0.022(5) 0.033(5) 0.001(4) 0.020(5) 0.009(4)
C23 0.054(7) 0.024(5) 0.067(7) -0.006(5) 0.039(6) -0.008(5)
B1 0.008(4) 0.053(7) 0.040(6) -0.026(6) 0.003(4) -0.007(5)
B2 0.038(5) 0.031(5) 0.013(4) 0.002(4) 0.019(4) 0.002(4)

loop_
_atom_type_symbol
_atom_type_description
_atom_type_scat_dispersion_real
_atom_type_scat_dispersion_imag
_atom_type_scat_source
C C 0.0033 0.0016
;
International Tables for Crystallography
(Vol. C, Tables 4.2.6.8 and 6.1.1.4)
;
H H 0.0000 0.0000
;
International Tables for Crystallography
(Vol. C, Table 6.1.1.4)
;
B B 0.0013 0.0007
;
International Tables for Crystallography
(Vol. C, Tables 4.2.6.8 and 6.1.1.4)
;
Cl Cl 0.1484 0.1585
;
International Tables for Crystallography
(Vol. C, Tables 4.2.6.8 and 6.1.1.4)
;
N N 0.0061 0.0033
;
International Tables for Crystallography
(Vol. C, Tables 4.2.6.8 and 6.1.1.4)
;
O O 0.0106 0.0060
;
International Tables for Crystallography
(Vol. C, Tables 4.2.6.8 and 6.1.1.4)
;
Ru Ru -1.2594 0.8363
;
International Tables for Crystallography
(Vol. C, Tables 4.2.6.8 and 6.1.1.4)
;

loop_
_geom_angle_atom_site_label_1
_geom_angle_atom_site_label_2
_geom_angle_atom_site_label_3
_geom_angle
O2B Ru1 N2 92.5(2)
O2B Ru1 N14 90.9(2)
N2 Ru1 N14 92.1(2)
O2B Ru1 N4 178.9(2)
N2 Ru1 N4 87.1(2)
N14 Ru1 N4 90.2(2)
O2B Ru1 N6 90.8(2)
N2 Ru1 N6 86.3(2)
N14 Ru1 N6 177.8(2)
N4 Ru1 N6 88.1(2)
O2B Ru1 Cl1 88.17(18)
N2 Ru1 Cl1 178.51(17)
N14 Ru1 Cl1 86.54(18)
N4 Ru1 Cl1 92.20(19)
N6 Ru1 Cl1 95.00(17)
O2A Ru2 N15 90.4(2)
O2A Ru2 N10 174.6(2)
N15 Ru2 N10 93.9(2)
O2A Ru2 N8 89.9(2)
N15 Ru2 N8 92.1(2)
N10 Ru2 N8 86.7(2)
O2A Ru2 N12 88.6(2)
N15 Ru2 N12 178.8(2)
N10 Ru2 N12 87.1(2)
N8 Ru2 N12 87.4(2)
O2A Ru2 Cl1 88.57(15)
N15 Ru2 Cl1 87.93(17)
N10 Ru2 Cl1 94.81(18)
N8 Ru2 Cl1 178.51(18)
N12 Ru2 Cl1 92.61(16)
Ru2 Cl1 Ru1 90.61(6)
O1B O2A O2B 105.4(19)
O1B O2A Ru2 129.7(19)
O2B O2A Ru2 122.3(4)
O1A O2B O2A 113.5(6)
O1A O2B Ru1 123.7(5)
O2A O2B Ru1 122.8(5)
C1 N2 N3 107.4(6)
C1 N2 Ru1 132.8(5)
N3 N2 Ru1 119.7(4)
C3 N3 N2 109.0(6)
C3 N3 B1 132.3(7)
N2 N3 B1 118.7(6)
C4 N4 N5 107.2(7)
C4 N4 Ru1 135.1(6)
N5 N4 Ru1 117.7(5)
C6 N5 N4 108.3(7)
C6 N5 B1 130.8(8)
N4 N5 B1 120.9(6)
N7 N6 C7 107.3(6)
N7 N6 Ru1 119.2(4)
C7 N6 Ru1 133.4(5)
N6 N7 C9 109.0(6)
N6 N7 B1 119.0(6)
C9 N7 B1 131.8(7)
C10 N8 N9 107.5(6)
C10 N8 Ru2 133.3(5)
N9 N8 Ru2 119.0(4)
C12 N9 N8 108.7(6)
C12 N9 B2 132.9(7)
N8 N9 B2 118.4(6)
C13 N10 N11 107.1(6)
C13 N10 Ru2 133.3(6)
N11 N10 Ru2 119.6(5)
C15 N11 N10 109.4(6)
C15 N11 B2 132.0(7)
N10 N11 B2 118.5(6)
C16 N12 N13 107.4(6)
C16 N12 Ru2 133.6(5)
N13 N12 Ru2 119.0(4)
C18 N13 N12 108.4(6)
C18 N13 B2 133.3(6)
N12 N13 B2 118.3(6)
C19 N14 N15 107.5(6)
C19 N14 Ru1 131.5(6)
N15 N14 Ru1 120.9(4)
C21 N15 N14 107.7(6)
C21 N15 Ru2 132.9(5)
N14 N15 Ru2 119.4(4)
N2 C1 C2 108.8(7)
N2 C1 H1 125.6
C2 C1 H1 125.6
C3 C2 C1 105.8(7)
C3 C2 H2 127.1
C1 C2 H2 127.1
N3 C3 C2 108.9(7)
N3 C3 H3 125.5
C2 C3 H3 125.5
N4 C4 C5 110.1(8)
N4 C4 H4 124.9
C5 C4 H4 124.9
C6 C5 C4 105.0(8)
C6 C5 H5 127.5
C4 C5 H5 127.5
N5 C6 C5 109.3(8)
N5 C6 H6 125.3
C5 C6 H6 125.3
N6 C7 C8 109.7(7)
N6 C7 H7 125.1
C8 C7 H7 125.1
C9 C8 C7 104.8(7)
C9 C8 H8 127.6
C7 C8 H8 127.6
N7 C9 C8 109.3(7)
N7 C9 H9 125.4
C8 C9 H9 125.4
N8 C10 C11 110.7(7)
N8 C10 H10 124.7
C11 C10 H10 124.7
C10 C11 C12 105.2(6)
C10 C11 H11 127.4
C12 C11 H11 127.4
N9 C12 C11 108.0(7)
N9 C12 H12 126.0
C11 C12 H12 126.0
N10 C13 C14 109.4(8)
N10 C13 H13 125.3
C14 C13 H13 125.3
C15 C14 C13 105.6(7)
C15 C14 H14 127.2
C13 C14 H14 127.2
N11 C15 C14 108.5(7)
N11 C15 H15 125.8
C14 C15 H15 125.8
N12 C16 C17 110.0(6)
N12 C16 H16 125.0
C17 C16 H16 125.0
C18 C17 C16 104.9(6)
C18 C17 H17 127.6
C16 C17 H17 127.6
N13 C18 C17 109.3(7)
N13 C18 H18 125.4
C17 C18 H18 125.4
N14 C19 C20 109.5(7)
N14 C19 H19 125.3
C20 C19 H19 125.3
C21 C20 C19 105.3(7)
C21 C20 H20 127.4
C19 C20 H20 127.4
N15 C21 C20 110.0(7)
N15 C21 H21 125.0
C20 C21 H21 125.0
N16 C22 C23 179.0(9)
C22 C23 H23A 109.5
C22 C23 H23B 109.5
H23A C23 H23B 109.5
C22 C23 H23C 109.5
H23A C23 H23C 109.5
H23B C23 H23C 109.5
N5 B1 N7 108.2(7)
N5 B1 N3 108.2(7)
N7 B1 N3 106.6(7)
N5 B1 H1A 111.2
N7 B1 H1A 111.2
N3 B1 H1A 111.2
N11 B2 N13 109.9(6)
N11 B2 N9 109.1(6)
N13 B2 N9 106.8(6)
N11 B2 H2A 110.3
N13 B2 H2A 110.3
N9 B2 H2A 110.3

loop_
_geom_bond_atom_site_label_1
_geom_bond_atom_site_label_2
_geom_bond_distance
Ru1 O2B 1.984(6)
Ru1 N2 2.035(6)
Ru1 N14 2.037(6)
Ru1 N4 2.062(7)
Ru1 N6 2.077(6)
Ru1 Cl1 2.405(2)
Ru2 O2A 2.010(5)
Ru2 N15 2.013(6)
Ru2 N10 2.034(6)
Ru2 N8 2.044(6)
Ru2 N12 2.065(6)
Ru2 Cl1 2.390(2)
O1A O2B 1.247(7)
O1B O2A 1.19(4)
O2A O2B 1.256(7)
N2 C1 1.333(9)
N2 N3 1.371(7)
N3 C3 1.336(9)
N3 B1 1.555(11)
N4 C4 1.333(9)
N4 N5 1.365(9)
N5 C6 1.358(10)
N5 B1 1.539(12)
N6 N7 1.355(8)
N6 C7 1.356(8)
N7 C9 1.355(9)
N7 B1 1.544(11)
N8 C10 1.327(8)
N8 N9 1.371(8)
N9 C12 1.363(8)
N9 B2 1.543(9)
N10 C13 1.337(9)
N10 N11 1.370(8)
N11 C15 1.351(9)
N11 B2 1.512(11)
N12 C16 1.338(8)
N12 N13 1.363(7)
N13 C18 1.341(9)
N13 B2 1.538(10)
N14 C19 1.344(8)
N14 N15 1.375(8)
N15 C21 1.346(8)
N16 C22 1.131(10)
C1 C2 1.402(10)
C1 H1 0.9500
C2 C3 1.363(10)
C2 H2 0.9500
C3 H3 0.9500
C4 C5 1.395(11)
C4 H4 0.9500
C5 C6 1.361(12)
C5 H5 0.9500
C6 H6 0.9500
C7 C8 1.397(9)
C7 H7 0.9500
C8 C9 1.379(10)
C8 H8 0.9500
C9 H9 0.9500
C10 C11 1.386(10)
C10 H10 0.9500
C11 C12 1.392(10)
C11 H11 0.9500
C12 H12 0.9500
C13 C14 1.408(11)
C13 H13 0.9500
C14 C15 1.371(11)
C14 H14 0.9500
C15 H15 0.9500
C16 C17 1.382(9)
C16 H16 0.9500
C17 C18 1.377(9)
C17 H17 0.9500
C18 H18 0.9500
C19 C20 1.388(10)
C19 H19 0.9500
C20 C21 1.367(10)
C20 H20 0.9500
C21 H21 0.9500
C22 C23 1.454(12)
C23 H23A 0.9800
C23 H23B 0.9800
C23 H23C 0.9800
B1 H1A 1.0000
B2 H2A 1.0000

loop_
_geom_torsion_atom_site_label_1
_geom_torsion_atom_site_label_2
_geom_torsion_atom_site_label_3
_geom_torsion_atom_site_label_4
_geom_torsion
O1B O2A O2B O1A -14(2)
Ru2 O2A O2B O1A -177.5(4)
O1B O2A O2B Ru1 166.6(19)
Ru2 O2A O2B Ru1 3.4(7)
C1 N2 N3 C3 0.0(8)
Ru1 N2 N3 C3 -178.0(5)
C1 N2 N3 B1 -178.8(7)
Ru1 N2 N3 B1 3.2(9)
C4 N4 N5 C6 -1.9(8)
Ru1 N4 N5 C6 178.2(5)
C4 N4 N5 B1 179.3(7)
Ru1 N4 N5 B1 -0.6(9)
C7 N6 N7 C9 0.2(8)
Ru1 N6 N7 C9 177.8(4)
C7 N6 N7 B1 -175.5(7)
Ru1 N6 N7 B1 2.1(9)
C10 N8 N9 C12 -0.6(8)
Ru2 N8 N9 C12 174.8(4)
C10 N8 N9 B2 -179.9(6)
Ru2 N8 N9 B2 -4.5(8)
C13 N10 N11 C15 0.7(8)
Ru2 N10 N11 C15 -179.2(4)
C13 N10 N11 B2 178.8(6)
Ru2 N10 N11 B2 -1.2(8)
C16 N12 N13 C18 -1.1(7)
Ru2 N12 N13 C18 179.5(4)
C16 N12 N13 B2 -179.8(6)
Ru2 N12 N13 B2 0.9(8)
C19 N14 N15 C21 0.8(8)
Ru1 N14 N15 C21 179.1(4)
C19 N14 N15 Ru2 -178.7(4)
Ru1 N14 N15 Ru2 -0.4(7)
N3 N2 C1 C2 0.2(8)
Ru1 N2 C1 C2 177.8(5)
N2 C1 C2 C3 -0.2(9)
N2 N3 C3 C2 -0.1(9)
B1 N3 C3 C2 178.4(8)
C1 C2 C3 N3 0.2(9)
N5 N4 C4 C5 1.8(9)
Ru1 N4 C4 C5 -178.2(6)
N4 C4 C5 C6 -1.1(9)
N4 N5 C6 C5 1.3(9)
B1 N5 C6 C5 179.9(8)
C4 C5 C6 N5 -0.2(9)
N7 N6 C7 C8 -0.3(8)
Ru1 N6 C7 C8 -177.4(5)
N6 C7 C8 C9 0.3(8)
N6 N7 C9 C8 0.0(8)
B1 N7 C9 C8 174.9(8)
C7 C8 C9 N7 -0.1(8)
N9 N8 C10 C11 0.6(8)
Ru2 N8 C10 C11 -173.8(5)
N8 C10 C11 C12 -0.5(8)
N8 N9 C12 C11 0.3(8)
B2 N9 C12 C11 179.4(7)
C10 C11 C12 N9 0.1(8)
N11 N10 C13 C14 -0.4(8)
Ru2 N10 C13 C14 179.5(5)
N10 C13 C14 C15 0.0(9)
N10 N11 C15 C14 -0.8(8)
B2 N11 C15 C14 -178.4(7)
C13 C14 C15 N11 0.5(9)
N13 N12 C16 C17 0.6(8)
Ru2 N12 C16 C17 179.8(5)
N12 C16 C17 C18 0.2(8)
N12 N13 C18 C17 1.3(8)
B2 N13 C18 C17 179.6(7)
C16 C17 C18 N13 -0.9(8)
N15 N14 C19 C20 -0.9(8)
Ru1 N14 C19 C20 -178.9(5)
N14 C19 C20 C21 0.6(8)
N14 N15 C21 C20 -0.5(8)
Ru2 N15 C21 C20 179.0(5)
C19 C20 C21 N15 -0.1(8)
C6 N5 B1 N7 -120.1(8)
N4 N5 B1 N7 58.4(9)
C6 N5 B1 N3 124.8(8)
N4 N5 B1 N3 -56.7(9)
N6 N7 B1 N5 -58.6(9)
C9 N7 B1 N5 126.8(8)
N6 N7 B1 N3 57.5(9)
C9 N7 B1 N3 -117.1(8)
C3 N3 B1 N5 -123.4(9)
N2 N3 B1 N5 55.0(9)
C3 N3 B1 N7 120.4(9)
N2 N3 B1 N7 -61.2(9)
C15 N11 B2 N13 119.7(8)
N10 N11 B2 N13 -57.8(8)
C15 N11 B2 N9 -123.4(8)
N10 N11 B2 N9 59.1(8)
C18 N13 B2 N11 -120.5(8)
N12 N13 B2 N11 57.7(8)
C18 N13 B2 N9 121.2(8)
N12 N13 B2 N9 -60.6(8)
C12 N9 B2 N11 125.2(8)
N8 N9 B2 N11 -55.7(9)
C12 N9 B2 N13 -116.0(8)
N8 N9 B2 N13 63.1(8)
